data_4116192
loop_
_publ_author_name
'Xavier Verdaguer'
'Albert Moyano'
'Miquel A. Peric\`as'
'Antoni Riera'
'Miguel Angel Maestro'
'Jos\'e Mah\'ia'

_publ_section_title
;
 A New Chiral Bidentate (P,S) Ligand for the Asymmetric Intermolecular
 Pauson-Khand Reaction
;
_journal_name_full 'Journal of the American Chemical Society'
_journal_page_first 10242
_journal_page_last 10243
_journal_paper_doi 10.1021/ja001839h
_journal_volume 122
_journal_year 2000
_chemical_formula_moiety 'C32 H37 Co2 O6 P S'
_chemical_formula_sum 'C32 H37 Co2 O6 P S'
_chemical_formula_weight 698.51
_chemical_name_systematic
; 
 ? 
;
_space_group_IT_number 4
_symmetry_cell_setting monoclinic
_symmetry_space_group_name_Hall 'P 2yb'
_symmetry_space_group_name_H-M 'P 1 21 1'
_atom_sites_solution_hydrogens geom
_atom_sites_solution_primary direct
_atom_sites_solution_secondary difmap
_audit_creation_method SHELXL-97
_cell_angle_alpha 90.00
_cell_angle_beta 96.55(2)
_cell_angle_gamma 90.00
_cell_formula_units_Z 2
_cell_length_a 8.355(2)
_cell_length_b 17.337(4)
_cell_length_c 11.351(3)
_cell_measurement_temperature 298(2)
_cell_volume 1633.5(7)
_computing_cell_refinement 'Bruker SAINT'
_computing_data_collection 'Bruker SMART'
_computing_data_reduction 'Bruker SAINTL'
_computing_molecular_graphics 'Bruker SHELXTL'
_computing_publication_material 'Bruker SHELXTL'
_computing_structure_refinement 'SHELXL-97 (Sheldrick, 1997)'
_computing_structure_solution 'SHELXS-97 (Sheldrick, 1990)'
_diffrn_ambient_temperature 298(2)
_diffrn_measured_fraction_theta_full 0.993
_diffrn_measured_fraction_theta_max 0.993
_diffrn_measurement_device_type 'CCD area detector'
_diffrn_measurement_method 'phi and omega scans'
_diffrn_radiation_monochromator graphite
_diffrn_radiation_source 'fine-focus sealed tube'
_diffrn_radiation_type MoK\a
_diffrn_radiation_wavelength 0.71073
_diffrn_reflns_av_R_equivalents 0.0287
_diffrn_reflns_av_sigmaI/netI 0.0549
_diffrn_reflns_limit_h_max 10
_diffrn_reflns_limit_h_min -11
_diffrn_reflns_limit_k_max 23
_diffrn_reflns_limit_k_min -16
_diffrn_reflns_limit_l_max 15
_diffrn_reflns_limit_l_min -14
_diffrn_reflns_number 11138
_diffrn_reflns_theta_full 28.29
_diffrn_reflns_theta_max 28.29
_diffrn_reflns_theta_min 1.81
_diffrn_standards_decay_% 0.02
_exptl_absorpt_coefficient_mu 1.169
_exptl_absorpt_correction_T_max 0.9439
_exptl_absorpt_correction_T_min 0.5925
_exptl_absorpt_correction_type empirical
_exptl_absorpt_process_details Sadabs
_exptl_crystal_colour 'Brown red'
_exptl_crystal_density_diffrn 1.420
_exptl_crystal_description Needle
_exptl_crystal_F_000 724
_exptl_crystal_size_max 0.50
_exptl_crystal_size_mid 0.10
_exptl_crystal_size_min 0.05
_refine_diff_density_max 0.549
_refine_diff_density_min -0.303
_refine_diff_density_rms 0.059
_refine_ls_abs_structure_details 'Flack H D (1983), Acta Cryst. A39, 876-881'
_refine_ls_abs_structure_Flack 0.013(14)
_refine_ls_extinction_method none
_refine_ls_goodness_of_fit_ref 1.067
_refine_ls_hydrogen_treatment mixed
_refine_ls_matrix_type full
_refine_ls_number_parameters 383
_refine_ls_number_reflns 6262
_refine_ls_number_restraints 1
_refine_ls_restrained_S_all 1.067
_refine_ls_R_factor_all 0.0555
_refine_ls_R_factor_gt 0.0396
_refine_ls_shift/su_max 0.000
_refine_ls_shift/su_mean 0.000
_refine_ls_structure_factor_coef Fsqd
_refine_ls_weighting_details 'calc w=1/[\s^2^(Fo^2^)+(0.0357P)^2^+0.0398P] where P=(Fo^2^+2Fc^2^)/3'
_refine_ls_weighting_scheme calc
_refine_ls_wR_factor_gt 0.0813
_refine_ls_wR_factor_ref 0.0895
_reflns_number_gt 5229
_reflns_number_total 6262
_reflns_threshold_expression >2sigma(I)
_cod_data_source_file ja001839h.cif
_cod_data_source_block 5d
_cod_database_code 4116192

loop_
_symmetry_equiv_pos_as_xyz
'x, y, z'
'-x, y+1/2, -z'

loop_
_atom_site_label
_atom_site_type_symbol
_atom_site_fract_x
_atom_site_fract_y
_atom_site_fract_z
_atom_site_U_iso_or_equiv
_atom_site_adp_type
_atom_site_occupancy
_atom_site_symmetry_multiplicity
_atom_site_calc_flag
_atom_site_refinement_flags
Co1 Co 0.97062(6) 0.75084(3) 0.41399(4) 0.03780(13) Uani 1 1 d .
Co2 Co 0.94838(6) 0.60933(3) 0.38872(4) 0.03272(11) Uani 1 1 d .
S1 S 0.79485(11) 0.78018(5) 0.24966(8) 0.03498(19) Uani 1 1 d .
P1 P 0.75520(10) 0.61298(6) 0.23693(7) 0.02922(17) Uani 1 1 d .
O1 O 1.1729(5) 0.8876(2) 0.4360(4) 0.0876(12) Uani 1 1 d .
O2 O 0.8059(6) 0.7630(2) 0.6283(3) 0.0928(14) Uani 1 1 d .
O3 O 1.0797(5) 0.4561(2) 0.3565(4) 0.0815(11) Uani 1 1 d .
O4 O 0.7777(5) 0.5733(2) 0.5928(3) 0.0758(11) Uani 1 1 d .
O5 O 0.5172(3) 0.71509(14) 0.1568(2) 0.0382(6) Uani 1 1 d .
O6 O 1.2193(9) 0.6509(7) 0.6608(4) 0.283(6) Uani 1 1 d .
H6A H 1.1685 0.6894 0.6761 0.425 Uiso 1 1 calc R
C1 C 1.0906(6) 0.8353(3) 0.4258(4) 0.0530(11) Uani 1 1 d .
C2 C 0.8658(6) 0.7603(3) 0.5430(4) 0.0540(11) Uani 1 1 d .
C3 C 1.0280(5) 0.5165(3) 0.3663(4) 0.0469(10) Uani 1 1 d .
C4 C 0.8404(5) 0.5878(2) 0.5123(3) 0.0448(9) Uani 1 1 d .
C5 C 1.1353(4) 0.6704(2) 0.4516(3) 0.0402(9) Uani 1 1 d .
C6 C 1.1068(4) 0.6811(3) 0.3346(3) 0.0404(8) Uani 1 1 d .
H6B H 1.1713 0.6842 0.2678 0.049 Uiso 1 1 calc R
C7 C 1.2753(6) 0.6598(3) 0.5463(5) 0.0680(15) Uani 1 1 d .
C8 C 1.3924(6) 0.7235(3) 0.5230(6) 0.092(2) Uani 1 1 d .
H8A H 1.4063 0.7577 0.5899 0.138 Uiso 1 1 calc R
H8B H 1.3505 0.7519 0.4536 0.138 Uiso 1 1 calc R
H8C H 1.4945 0.7013 0.5108 0.138 Uiso 1 1 calc R
C9 C 1.3676(7) 0.5886(4) 0.5196(6) 0.100(2) Uani 1 1 d .
H9A H 1.3074 0.5436 0.5367 0.150 Uiso 1 1 calc R
H9B H 1.4698 0.5883 0.5677 0.150 Uiso 1 1 calc R
H9C H 1.3844 0.5885 0.4373 0.150 Uiso 1 1 calc R
C10 C 0.6412(4) 0.70455(18) 0.2487(3) 0.0306(8) Uani 1 1 d .
H10A H 0.5958 0.7053 0.3245 0.037 Uiso 1 1 calc R
C11 C 0.4210(4) 0.7838(2) 0.1654(3) 0.0370(8) Uani 1 1 d .
H11A H 0.3743 0.7835 0.2408 0.044 Uiso 1 1 calc R
C12 C 0.5217(5) 0.8578(2) 0.1569(3) 0.0397(9) Uani 1 1 d .
H12A H 0.5684 0.8556 0.0816 0.048 Uiso 1 1 calc R
C13 C 0.6632(5) 0.8665(2) 0.2568(3) 0.0410(9) Uani 1 1 d .
C14 C 0.8180(4) 0.6166(2) 0.0869(3) 0.0345(7) Uani 1 1 d .
C15 C 0.7164(5) 0.6396(3) -0.0132(3) 0.0511(11) Uani 1 1 d .
H15A H 0.6112 0.6548 -0.0057 0.061 Uiso 1 1 calc R
C16 C 0.7723(6) 0.6398(3) -0.1241(4) 0.0680(14) Uani 1 1 d .
H16A H 0.7034 0.6544 -0.1905 0.082 Uiso 1 1 calc R
C17 C 0.9271(6) 0.6187(4) -0.1369(3) 0.0668(14) Uani 1 1 d .
H17A H 0.9638 0.6199 -0.2112 0.080 Uiso 1 1 calc R
C18 C 1.0288(5) 0.5956(3) -0.0382(4) 0.0565(12) Uani 1 1 d .
H18A H 1.1338 0.5807 -0.0463 0.068 Uiso 1 1 calc R
C19 C 0.9744(5) 0.5948(2) 0.0730(3) 0.0415(9) Uani 1 1 d .
H19A H 1.0436 0.5795 0.1388 0.050 Uiso 1 1 calc R
C20 C 0.6007(5) 0.5376(2) 0.2264(3) 0.0340(8) Uani 1 1 d .
C21 C 0.4641(5) 0.5375(2) 0.1461(4) 0.0492(11) Uani 1 1 d .
H21A H 0.4431 0.5797 0.0961 0.059 Uiso 1 1 calc R
C22 C 0.3568(5) 0.4761(3) 0.1379(4) 0.0579(12) Uani 1 1 d .
H22A H 0.2660 0.4770 0.0823 0.070 Uiso 1 1 calc R
C23 C 0.3850(6) 0.4142(3) 0.2120(4) 0.0578(12) Uani 1 1 d .
H23A H 0.3140 0.3727 0.2062 0.069 Uiso 1 1 calc R
C24 C 0.5166(6) 0.4132(3) 0.2941(5) 0.0678(14) Uani 1 1 d .
H24A H 0.5346 0.3715 0.3456 0.081 Uiso 1 1 calc R
C25 C 0.6248(5) 0.4748(2) 0.3013(4) 0.0513(11) Uani 1 1 d .
H25A H 0.7149 0.4735 0.3575 0.062 Uiso 1 1 calc R
C26 C 0.4068(6) 0.9273(2) 0.1501(4) 0.0580(12) Uani 1 1 d .
H26A H 0.3592 0.9315 0.2239 0.070 Uiso 1 1 calc R
H26B H 0.4674 0.9741 0.1402 0.070 Uiso 1 1 calc R
C27 C 0.2728(6) 0.9196(3) 0.0471(5) 0.0663(13) Uani 1 1 d .
H27A H 0.2019 0.9639 0.0467 0.080 Uiso 1 1 calc R
H27B H 0.3201 0.9195 -0.0270 0.080 Uiso 1 1 calc R
C28 C 0.1756(5) 0.8471(3) 0.0554(4) 0.0552(11) Uani 1 1 d .
H28A H 0.1235 0.8496 0.1283 0.066 Uiso 1 1 calc R
C29 C 0.2878(5) 0.7774(2) 0.0638(3) 0.0458(9) Uani 1 1 d .
H29A H 0.2255 0.7312 0.0741 0.055 Uiso 1 1 calc R
H29B H 0.3352 0.7722 -0.0099 0.055 Uiso 1 1 calc R
C30 C 0.6108(6) 0.8759(2) 0.3804(3) 0.0511(10) Uani 1 1 d .
H30A H 0.5437 0.9207 0.3820 0.077 Uiso 1 1 calc R
H30B H 0.7042 0.8818 0.4373 0.077 Uiso 1 1 calc R
H30C H 0.5515 0.8311 0.3997 0.077 Uiso 1 1 calc R
C31 C 0.7734(6) 0.9332(2) 0.2294(5) 0.0610(12) Uani 1 1 d .
H31A H 0.7161 0.9811 0.2319 0.091 Uiso 1 1 calc R
H31B H 0.8066 0.9262 0.1519 0.091 Uiso 1 1 calc R
H31C H 0.8666 0.9341 0.2873 0.091 Uiso 1 1 calc R
C32 C 0.0437(7) 0.8375(3) -0.0496(5) 0.0862(18) Uani 1 1 d .
H32A H -0.0178 0.8843 -0.0603 0.129 Uiso 1 1 calc R
H32B H -0.0262 0.7958 -0.0337 0.129 Uiso 1 1 calc R
H32C H 0.0925 0.8266 -0.1203 0.129 Uiso 1 1 calc R

loop_
_atom_site_aniso_label
_atom_site_aniso_U_11
_atom_site_aniso_U_22
_atom_site_aniso_U_33
_atom_site_aniso_U_23
_atom_site_aniso_U_13
_atom_site_aniso_U_12
Co1 0.0431(3) 0.0322(3) 0.0372(2) -0.0038(2) 0.0008(2) -0.0024(2)
Co2 0.0362(2) 0.0310(2) 0.0306(2) 0.0026(2) 0.00211(18) 0.0007(2)
S1 0.0394(5) 0.0272(4) 0.0382(4) 0.0018(4) 0.0038(4) -0.0021(4)
P1 0.0359(4) 0.0240(4) 0.0275(4) 0.0008(4) 0.0027(3) 0.0018(4)
O1 0.087(3) 0.051(2) 0.122(3) -0.009(2) -0.001(2) -0.029(2)
O2 0.145(4) 0.081(3) 0.061(2) 0.004(2) 0.047(2) 0.024(3)
O3 0.088(3) 0.046(2) 0.114(3) 0.009(2) 0.029(2) 0.021(2)
O4 0.087(3) 0.100(3) 0.0452(17) 0.0028(18) 0.0269(18) -0.018(2)
O5 0.0396(14) 0.0271(13) 0.0454(14) -0.0004(11) -0.0053(11) 0.0037(11)
O6 0.175(6) 0.606(19) 0.064(3) 0.046(6) -0.003(3) 0.177(9)
C1 0.053(3) 0.045(3) 0.058(3) -0.008(2) -0.007(2) -0.006(2)
C2 0.074(3) 0.042(3) 0.046(2) -0.0017(19) 0.005(2) 0.002(2)
C3 0.046(2) 0.042(2) 0.053(2) 0.0100(19) 0.0102(19) 0.005(2)
C4 0.053(2) 0.045(2) 0.0357(19) -0.0024(16) 0.0009(18) -0.0022(18)
C5 0.037(2) 0.037(2) 0.044(2) -0.0012(16) -0.0033(16) -0.0017(16)
C6 0.0384(19) 0.0387(19) 0.045(2) -0.0036(18) 0.0095(16) -0.0070(18)
C7 0.046(3) 0.088(4) 0.066(3) -0.009(3) -0.012(2) 0.009(3)
C8 0.048(3) 0.072(4) 0.147(5) 0.003(4) -0.036(3) -0.020(3)
C9 0.066(4) 0.089(5) 0.135(5) 0.002(4) -0.035(4) 0.027(3)
C10 0.0368(19) 0.0234(17) 0.0310(17) 0.0007(13) 0.0009(14) 0.0005(14)
C11 0.039(2) 0.0284(17) 0.0433(19) 0.0075(16) 0.0035(16) 0.0059(16)
C12 0.044(2) 0.0288(19) 0.047(2) 0.0076(16) 0.0077(17) 0.0040(16)
C13 0.047(2) 0.0250(19) 0.051(2) 0.0012(16) 0.0046(18) 0.0001(16)
C14 0.0422(19) 0.0301(17) 0.0312(15) -0.0020(15) 0.0045(13) -0.0033(17)
C15 0.049(2) 0.069(3) 0.0345(19) 0.0095(18) 0.0055(17) 0.008(2)
C16 0.072(3) 0.100(4) 0.032(2) 0.008(2) 0.005(2) 0.011(3)
C17 0.072(3) 0.098(4) 0.034(2) 0.002(3) 0.018(2) -0.016(3)
C18 0.050(2) 0.073(3) 0.049(2) -0.012(2) 0.0179(19) -0.006(2)
C19 0.046(2) 0.045(2) 0.0341(18) -0.0060(16) 0.0053(15) -0.0004(17)
C20 0.041(2) 0.0239(17) 0.0372(19) -0.0009(14) 0.0056(16) 0.0013(14)
C21 0.047(2) 0.036(2) 0.062(3) 0.0063(19) -0.006(2) -0.0022(18)
C22 0.042(2) 0.052(3) 0.077(3) -0.001(2) -0.005(2) -0.005(2)
C23 0.054(3) 0.044(3) 0.075(3) -0.001(2) 0.010(2) -0.016(2)
C24 0.077(4) 0.044(3) 0.080(3) 0.022(2) 0.000(3) -0.018(2)
C25 0.054(3) 0.044(2) 0.053(2) 0.011(2) -0.004(2) -0.011(2)
C26 0.061(3) 0.029(2) 0.083(3) 0.006(2) 0.004(2) 0.008(2)
C27 0.058(3) 0.046(3) 0.092(4) 0.022(2) -0.005(3) 0.013(2)
C28 0.046(2) 0.046(2) 0.072(3) 0.012(2) -0.001(2) 0.016(2)
C29 0.045(2) 0.041(2) 0.050(2) 0.0079(18) -0.0002(18) 0.0058(18)
C30 0.060(3) 0.039(2) 0.054(2) -0.0106(19) 0.006(2) 0.008(2)
C31 0.069(3) 0.030(2) 0.082(3) 0.006(2) -0.001(3) -0.011(2)
C32 0.066(3) 0.077(4) 0.106(4) 0.015(3) -0.028(3) 0.017(3)

loop_
_atom_type_symbol
_atom_type_description
_atom_type_scat_dispersion_real
_atom_type_scat_dispersion_imag
_atom_type_scat_source
C C 0.0033 0.0016 'International Tables Vol C Tables 4.2.6.8 and 6.1.1.4'
H H 0.0000 0.0000 'International Tables Vol C Tables 4.2.6.8 and 6.1.1.4'
O O 0.0106 0.0060 'International Tables Vol C Tables 4.2.6.8 and 6.1.1.4'
P P 0.1023 0.0942 'International Tables Vol C Tables 4.2.6.8 and 6.1.1.4'
S S 0.1246 0.1234 'International Tables Vol C Tables 4.2.6.8 and 6.1.1.4'
Co Co 0.3494 0.9721 'International Tables Vol C Tables 4.2.6.8 and 6.1.1.4'

loop_
_geom_angle_atom_site_label_1
_geom_angle_atom_site_label_2
_geom_angle_atom_site_label_3
_geom_angle
C1 Co1 C2 100.8(2)
C1 Co1 C6 101.1(2)
C2 Co1 C6 142.88(19)
C1 Co1 C5 101.13(19)
C2 Co1 C5 106.34(18)
C6 Co1 C5 39.80(16)
C1 Co1 S1 100.52(15)
C2 Co1 S1 108.40(15)
C6 Co1 S1 96.59(12)
C5 Co1 S1 134.32(12)
C1 Co1 Co2 149.63(16)
C2 Co1 Co2 98.49(15)
C6 Co1 Co2 51.09(12)
C5 Co1 Co2 50.60(11)
S1 Co1 Co2 95.33(3)
C3 Co2 C4 98.86(19)
C3 Co2 C5 104.34(18)
C4 Co2 C5 106.28(17)
C3 Co2 C6 104.66(19)
C4 Co2 C6 142.56(17)
C5 Co2 C6 39.82(15)
C3 Co2 P1 99.54(15)
C4 Co2 P1 103.10(13)
C5 Co2 P1 138.33(12)
C6 Co2 P1 101.25(12)
C3 Co2 Co1 153.28(14)
C4 Co2 Co1 98.86(13)
C5 Co2 Co1 51.22(12)
C6 Co2 Co1 50.52(12)
P1 Co2 Co1 95.73(3)
C10 S1 C13 99.09(17)
C10 S1 Co1 103.24(11)
C13 S1 Co1 117.95(13)
C20 P1 C14 103.70(16)
C20 P1 C10 104.51(16)
C14 P1 C10 103.84(16)
C20 P1 Co2 118.32(12)
C14 P1 Co2 117.39(12)
C10 P1 Co2 107.49(11)
C10 O5 C11 115.4(3)
O1 C1 Co1 177.0(5)
O2 C2 Co1 175.7(4)
O3 C3 Co2 177.3(4)
O4 C4 Co2 177.3(4)
C6 C5 C7 139.7(4)
C6 C5 Co2 70.6(2)
C7 C5 Co2 135.8(3)
C6 C5 Co1 69.2(2)
C7 C5 Co1 135.0(3)
Co2 C5 Co1 78.17(14)
C5 C6 Co1 71.0(2)
C5 C6 Co2 69.6(2)
Co1 C6 Co2 78.39(13)
O6 C7 C9 108.8(6)
O6 C7 C5 110.6(4)
C9 C7 C5 109.3(4)
O6 C7 C8 121.2(7)
C9 C7 C8 101.9(5)
C5 C7 C8 104.4(4)
O5 C10 S1 111.7(2)
O5 C10 P1 113.6(2)
S1 C10 P1 104.27(18)
O5 C11 C29 104.7(3)
O5 C11 C12 111.7(3)
C29 C11 C12 111.9(3)
C26 C12 C11 108.2(3)
C26 C12 C13 112.4(3)
C11 C12 C13 114.3(3)
C30 C13 C31 110.4(3)
C30 C13 C12 114.1(3)
C31 C13 C12 110.6(3)
C30 C13 S1 111.0(3)
C31 C13 S1 103.1(3)
C12 C13 S1 107.2(3)
C19 C14 C15 118.6(3)
C19 C14 P1 117.9(3)
C15 C14 P1 123.5(3)
C16 C15 C14 120.0(4)
C17 C16 C15 121.0(4)
C16 C17 C18 119.4(4)
C17 C18 C19 120.3(4)
C14 C19 C18 120.7(4)
C21 C20 C25 117.3(4)
C21 C20 P1 124.7(3)
C25 C20 P1 118.0(3)
C20 C21 C22 121.6(4)
C23 C22 C21 119.8(4)
C24 C23 C22 120.1(4)
C23 C24 C25 119.9(4)
C20 C25 C24 121.3(4)
C27 C26 C12 111.7(4)
C28 C27 C26 112.2(4)
C27 C28 C29 109.5(4)
C27 C28 C32 112.7(4)
C29 C28 C32 110.2(4)
C11 C29 C28 112.5(4)

loop_
_geom_bond_atom_site_label_1
_geom_bond_atom_site_label_2
_geom_bond_distance
Co1 C1 1.770(5)
Co1 C2 1.797(4)
Co1 C6 1.950(4)
Co1 C5 1.971(4)
Co1 S1 2.2955(12)
Co1 Co2 2.4747(9)
Co2 C3 1.771(4)
Co2 C4 1.791(4)
Co2 C5 1.954(4)
Co2 C6 1.966(4)
Co2 P1 2.2232(11)
S1 C10 1.834(3)
S1 C13 1.864(4)
P1 C20 1.832(4)
P1 C14 1.840(3)
P1 C10 1.864(3)
O1 C1 1.136(5)
O2 C2 1.141(5)
O3 C3 1.143(5)
O4 C4 1.132(5)
O5 C10 1.396(4)
O5 C11 1.447(4)
O6 C7 1.439(7)
C5 C6 1.335(5)
C5 C7 1.507(6)
C7 C9 1.504(8)
C7 C8 1.519(7)
C11 C29 1.513(5)
C11 C12 1.543(5)
C12 C26 1.537(6)
C12 C13 1.549(5)
C13 C30 1.526(5)
C13 C31 1.532(6)
C14 C19 1.386(5)
C14 C15 1.396(5)
C15 C16 1.392(6)
C16 C17 1.368(7)
C17 C18 1.386(7)
C18 C19 1.389(5)
C20 C21 1.377(6)
C20 C25 1.382(5)
C21 C22 1.389(6)
C22 C23 1.367(7)
C23 C24 1.358(7)
C24 C25 1.395(6)
C26 C27 1.529(7)
C27 C28 1.505(7)
C28 C29 1.526(5)
C28 C32 1.537(7)

loop_
_geom_torsion_atom_site_label_1
_geom_torsion_atom_site_label_2
_geom_torsion_atom_site_label_3
_geom_torsion_atom_site_label_4
_geom_torsion
C1 Co1 Co2 C3 -2.4(4)
C2 Co1 Co2 C3 -131.4(3)
C6 Co1 Co2 C3 24.9(3)
C5 Co1 Co2 C3 -27.2(3)
S1 Co1 Co2 C3 119.1(3)
C1 Co1 Co2 C4 128.6(3)
C2 Co1 Co2 C4 -0.4(2)
C6 Co1 Co2 C4 155.9(2)
C5 Co1 Co2 C4 103.8(2)
S1 Co1 Co2 C4 -109.93(14)
C1 Co1 Co2 C5 24.8(3)
C2 Co1 Co2 C5 -104.2(2)
C6 Co1 Co2 C5 52.1(2)
S1 Co1 Co2 C5 146.25(15)
C1 Co1 Co2 C6 -27.3(3)
C2 Co1 Co2 C6 -156.3(2)
C5 Co1 Co2 C6 -52.1(2)
S1 Co1 Co2 C6 94.18(15)
C1 Co1 Co2 P1 -127.1(3)
C2 Co1 Co2 P1 103.85(15)
C6 Co1 Co2 P1 -99.86(15)
C5 Co1 Co2 P1 -151.93(15)
S1 Co1 Co2 P1 -5.68(4)
C1 Co1 S1 C10 -169.0(2)
C2 Co1 S1 C10 -63.8(2)
C6 Co1 S1 C10 88.38(17)
C5 Co1 S1 C10 73.9(2)
Co2 Co1 S1 C10 37.01(12)
C1 Co1 S1 C13 -61.0(2)
C2 Co1 S1 C13 44.2(2)
C6 Co1 S1 C13 -163.65(19)
C5 Co1 S1 C13 -178.1(2)
Co2 Co1 S1 C13 144.98(14)
C3 Co2 P1 C20 57.76(19)
C4 Co2 P1 C20 -43.74(19)
C5 Co2 P1 C20 -177.7(2)
C6 Co2 P1 C20 164.92(18)
Co1 Co2 P1 C20 -144.25(14)
C3 Co2 P1 C14 -67.84(19)
C4 Co2 P1 C14 -169.4(2)
C5 Co2 P1 C14 56.7(2)
C6 Co2 P1 C14 39.32(19)
Co1 Co2 P1 C14 90.15(14)
C3 Co2 P1 C10 175.68(18)
C4 Co2 P1 C10 74.17(18)
C5 Co2 P1 C10 -59.8(2)
C6 Co2 P1 C10 -77.16(17)
Co1 Co2 P1 C10 -26.33(12)
C2 Co1 C1 O1 93(9)
C6 Co1 C1 O1 -56(9)
C5 Co1 C1 O1 -16(9)
S1 Co1 C1 O1 -155(9)
Co2 Co1 C1 O1 -35(9)
C1 Co1 C2 O2 -101(6)
C6 Co1 C2 O2 24(6)
C5 Co1 C2 O2 4(6)
S1 Co1 C2 O2 154(6)
Co2 Co1 C2 O2 55(6)
C4 Co2 C3 O3 -32(9)
C5 Co2 C3 O3 77(9)
C6 Co2 C3 O3 118(9)
P1 Co2 C3 O3 -137(9)
Co1 Co2 C3 O3 99(9)
C3 Co2 C4 O4 60(8)
C5 Co2 C4 O4 -47(8)
C6 Co2 C4 O4 -68(8)
P1 Co2 C4 O4 162(8)
Co1 Co2 C4 O4 -99(8)
C3 Co2 C5 C6 95.8(3)
C4 Co2 C5 C6 -160.3(3)
P1 Co2 C5 C6 -27.2(3)
Co1 Co2 C5 C6 -71.9(2)
C3 Co2 C5 C7 -47.1(5)
C4 Co2 C5 C7 56.8(5)
C6 Co2 C5 C7 -142.9(6)
P1 Co2 C5 C7 -170.1(4)
Co1 Co2 C5 C7 145.2(5)
C3 Co2 C5 Co1 167.75(15)
C4 Co2 C5 Co1 -88.35(17)
C6 Co2 C5 Co1 71.9(2)
P1 Co2 C5 Co1 44.8(2)
C1 Co1 C5 C6 -94.0(3)
C2 Co1 C5 C6 161.1(3)
S1 Co1 C5 C6 22.9(3)
Co2 Co1 C5 C6 73.5(2)
C1 Co1 C5 C7 46.7(5)
C2 Co1 C5 C7 -58.1(5)
C6 Co1 C5 C7 140.8(6)
S1 Co1 C5 C7 163.6(4)
Co2 Co1 C5 C7 -145.7(5)
C1 Co1 C5 Co2 -167.52(17)
C2 Co1 C5 Co2 87.61(19)
C6 Co1 C5 Co2 -73.5(2)
S1 Co1 C5 Co2 -50.64(19)
C7 C5 C6 Co1 -136.2(6)
Co2 C5 C6 Co1 84.33(11)
C7 C5 C6 Co2 139.5(6)
Co1 C5 C6 Co2 -84.33(11)
C1 Co1 C6 C5 94.1(3)
C2 Co1 C6 C5 -31.0(4)
S1 Co1 C6 C5 -163.8(2)
Co2 Co1 C6 C5 -72.2(2)
C1 Co1 C6 Co2 166.34(17)
C2 Co1 C6 Co2 41.2(3)
C5 Co1 C6 Co2 72.2(2)
S1 Co1 C6 Co2 -91.54(10)
C3 Co2 C6 C5 -94.9(3)
C4 Co2 C6 C5 32.2(4)
P1 Co2 C6 C5 162.0(2)
Co1 Co2 C6 C5 73.8(2)
C3 Co2 C6 Co1 -168.73(16)
C4 Co2 C6 Co1 -41.6(3)
C5 Co2 C6 Co1 -73.8(2)
P1 Co2 C6 Co1 88.17(10)
C6 C5 C7 O6 179.9(7)
Co2 C5 C7 O6 -61.7(8)
Co1 C5 C7 O6 66.1(8)
C6 C5 C7 C9 -60.4(8)
Co2 C5 C7 C9 58.0(6)
Co1 C5 C7 C9 -174.2(4)
C6 C5 C7 C8 48.0(8)
Co2 C5 C7 C8 166.4(4)
Co1 C5 C7 C8 -65.8(6)
C11 O5 C10 S1 -65.1(3)
C11 O5 C10 P1 177.3(2)
C13 S1 C10 O5 55.3(3)
Co1 S1 C10 O5 176.9(2)
C13 S1 C10 P1 178.32(16)
Co1 S1 C10 P1 -59.99(15)
C20 P1 C10 O5 -54.6(3)
C14 P1 C10 O5 53.8(3)
Co2 P1 C10 O5 178.8(2)
C20 P1 C10 S1 -176.52(16)
C14 P1 C10 S1 -68.12(19)
Co2 P1 C10 S1 56.94(16)
C10 O5 C11 C29 -174.6(3)
C10 O5 C11 C12 64.1(4)
O5 C11 C12 C26 172.6(3)
C29 C11 C12 C26 55.6(4)
O5 C11 C12 C13 -61.3(4)
C29 C11 C12 C13 -178.4(3)
C26 C12 C13 C30 58.9(4)
C11 C12 C13 C30 -65.0(4)
C26 C12 C13 C31 -66.2(5)
C11 C12 C13 C31 169.9(3)
C26 C12 C13 S1 -177.8(3)
C11 C12 C13 S1 58.3(4)
C10 S1 C13 C30 74.4(3)
Co1 S1 C13 C30 -36.0(3)
C10 S1 C13 C31 -167.5(3)
Co1 S1 C13 C31 82.1(3)
C10 S1 C13 C12 -50.8(3)
Co1 S1 C13 C12 -161.2(2)
C20 P1 C14 C19 -114.4(3)
C10 P1 C14 C19 136.6(3)
Co2 P1 C14 C19 18.2(3)
C20 P1 C14 C15 65.3(4)
C10 P1 C14 C15 -43.7(4)
Co2 P1 C14 C15 -162.1(3)
C19 C14 C15 C16 0.5(6)
P1 C14 C15 C16 -179.1(4)
C14 C15 C16 C17 -1.0(8)
C15 C16 C17 C18 1.1(9)
C16 C17 C18 C19 -0.8(8)
C15 C14 C19 C18 -0.2(6)
P1 C14 C19 C18 179.5(3)
C17 C18 C19 C14 0.3(7)
C14 P1 C20 C21 -56.2(4)
C10 P1 C20 C21 52.3(4)
Co2 P1 C20 C21 171.8(3)
C14 P1 C20 C25 121.5(3)
C10 P1 C20 C25 -130.0(3)
Co2 P1 C20 C25 -10.5(4)
C25 C20 C21 C22 -1.8(6)
P1 C20 C21 C22 175.8(3)
C20 C21 C22 C23 0.9(7)
C21 C22 C23 C24 0.7(7)
C22 C23 C24 C25 -1.3(8)
C21 C20 C25 C24 1.2(7)
P1 C20 C25 C24 -176.6(4)
C23 C24 C25 C20 0.3(8)
C11 C12 C26 C27 -55.7(5)
C13 C12 C26 C27 177.1(4)
C12 C26 C27 C28 57.8(6)
C26 C27 C28 C29 -55.4(6)
C26 C27 C28 C32 -178.3(4)
O5 C11 C29 C28 -177.9(3)
C12 C11 C29 C28 -56.8(5)
C27 C28 C29 C11 55.2(5)
C32 C28 C29 C11 179.7(4)
